data_7204037
loop_
_publ_author_name
'Saito, Gunzi'
'Hirate, Seiji'
'Nishimura, Kazukuni'
'Yamochi, Hideki'

_publ_section_title
;
 Nature of the strong electron donor
 1,3,6,8-tetrakis(dimethylamino)pyrene and ionicity of its charge
 transfer complexes
;
_journal_issue 3
_journal_name_full 'Journal of Materials Chemistry'
_journal_page_first 723
_journal_paper_doi 10.1039/b007319i
_journal_volume 11
_journal_year 2001
_chemical_formula_moiety 'C24 H30 N4'
_chemical_formula_sum 'C24 H30 N4'
_chemical_formula_weight 374.52
_chemical_melting_point 479.70(5)
_chemical_name_common 1,3,6,8-tetrakis(dimethylamino)pyrene
_chemical_name_systematic
; 
1,3,6,8-tetrakis(dimethylamino)pyrene
;
_space_group_IT_number 2
_symmetry_cell_setting triclinic
_symmetry_space_group_name_Hall '-P 1'
_symmetry_space_group_name_H-M 'P -1'
_atom_sites_solution_hydrogens geom
_atom_sites_solution_primary direct
_atom_sites_solution_secondary difmap
_audit_creation_method SHELXL-97
_cell_angle_alpha 105.866(14)
_cell_angle_beta 98.569(15)
_cell_angle_gamma 107.584(15)
_cell_formula_units_Z 2
_cell_length_a 9.349(2)
_cell_length_b 12.953(2)
_cell_length_c 9.294(2)
_cell_measurement_reflns_used 3786
_cell_measurement_temperature 293(2)
_cell_measurement_theta_max 55
_cell_measurement_theta_min 4
_cell_volume 998.6(4)
_computing_cell_refinement 'MXC(MAC Science)'
_computing_data_collection 'MXC(MAC Science)'
_computing_data_reduction Crystan
_computing_molecular_graphics 'ORTEP III'
_computing_publication_material
;
;
_computing_structure_refinement 'SHELXL-97 (Sheldrick, 1997)'
_computing_structure_solution 'SHELXS-97 (Sheldrick, 1990)'
_diffrn_ambient_temperature 293(2)
_diffrn_detector_area_resol_mean 12.5
_diffrn_measured_fraction_theta_full 0.920
_diffrn_measured_fraction_theta_max 0.920
_diffrn_measurement_device_type 'Mac ScienceMXC-DIP2020K'
_diffrn_measurement_method 'Imageing plate (omega-scan)'
_diffrn_radiation_monochromator graphite
_diffrn_radiation_source 'fine-focus sealed tube'
_diffrn_radiation_type MoK\a
_diffrn_radiation_wavelength 0.71073
_diffrn_reflns_av_R_equivalents 0.0000
_diffrn_reflns_av_sigmaI/netI 0.0433
_diffrn_reflns_limit_h_max 11
_diffrn_reflns_limit_h_min 0
_diffrn_reflns_limit_k_max 15
_diffrn_reflns_limit_k_min -16
_diffrn_reflns_limit_l_max 11
_diffrn_reflns_limit_l_min -11
_diffrn_reflns_number 3786
_diffrn_reflns_theta_full 26.43
_diffrn_reflns_theta_max 26.43
_diffrn_reflns_theta_min 2.35
_diffrn_standards_interval_time 1080
_diffrn_standards_number 46
_exptl_absorpt_coefficient_mu 0.075
_exptl_absorpt_correction_T_max none
_exptl_absorpt_correction_T_min none
_exptl_absorpt_correction_type none
_exptl_absorpt_process_details none
_exptl_crystal_colour orange
_exptl_crystal_density_diffrn 1.246
_exptl_crystal_density_meas ?
_exptl_crystal_density_method .
_exptl_crystal_description block
_exptl_crystal_F_000 404
_exptl_crystal_size_max 0.35
_exptl_crystal_size_mid 0.30
_exptl_crystal_size_min 0.20
_refine_diff_density_max 0.443
_refine_diff_density_min -0.581
_refine_diff_density_rms 0.089
_refine_ls_extinction_method none
_refine_ls_goodness_of_fit_ref 1.935
_refine_ls_hydrogen_treatment mixed
_refine_ls_matrix_type full
_refine_ls_number_parameters 261
_refine_ls_number_reflns 3786
_refine_ls_number_restraints 0
_refine_ls_restrained_S_all 1.935
_refine_ls_R_factor_all 0.1445
_refine_ls_R_factor_gt 0.1112
_refine_ls_shift/su_max 0.035
_refine_ls_shift/su_mean 0.001
_refine_ls_structure_factor_coef Fsqd
_refine_ls_weighting_details 'calc w=1/[\s^2^(Fo^2^)+(0.1000P)^2^+0.0000P] where P=(Fo^2^+2Fc^2^)/3'
_refine_ls_weighting_scheme calc
_refine_ls_wR_factor_gt 0.2986
_refine_ls_wR_factor_ref 0.3143
_reflns_number_gt 2519
_reflns_number_total 3786
_reflns_threshold_expression >2sigma(I)
_cod_data_source_file b007319i.txt
_cod_data_source_block TDAP
_cod_depositor_comments
;
The following automatic conversions were performed:
'_symmetry_cell_setting' value 'Triclinic' changed to 'triclinic'
according to '/home/adriana/struct/CIF-dictionaries/cif_core.dic'
dictionary named 'cif_core.dic' version 2.4.1 from 2010-06-29.

Automatic conversion script
Id: cif_fix_enum 1555 2011-01-17 13:19:09Z saulius 

The following automatic conversions were performed:
'_atom_site_symetry_multiplicity' tag replaced with
'_atom_site_symmetry_multiplicity'.

Automatic conversion script
Id: cif_correct_tags 1440 2010-10-19 06:21:57Z saulius 

The following automatic conversions were performed:

'_chemical_melting_point' value '206.5-206.6 C' was changed to
'479.70(5)' - it was converted from degrees Celsius(C) to Kelvins(K),
the average value was taken and precision was estimated.

Automatic conversion script
Id: cif_fix_values 1569 2011-02-09 13:29:24Z adriana 
;
_cod_database_code 7204037

loop_
_symmetry_equiv_pos_as_xyz
'x, y, z'
'-x, -y, -z'

loop_
_atom_site_label
_atom_site_type_symbol
_atom_site_fract_x
_atom_site_fract_y
_atom_site_fract_z
_atom_site_U_iso_or_equiv
_atom_site_adp_type
_atom_site_occupancy
_atom_site_symmetry_multiplicity
_atom_site_calc_flag
_atom_site_refinement_flags
_atom_site_disorder_assembly
_atom_site_disorder_group
C1 C 0.6263(4) -0.0392(3) 0.7307(4) 0.0452(8) Uani 1 1 d . . .
H1 H 0.6547 -0.0722 0.8062 0.050 Uiso 1 1 calc R . .
C2 C 0.7269(4) 0.0630(3) 0.7322(4) 0.0459(9) Uani 1 1 d . . .
H2 H 0.8237 0.1006 0.8095 0.050 Uiso 1 1 calc R . .
C3 C 0.6915(4) 0.1145(3) 0.6227(4) 0.0388(8) Uani 1 1 d . . .
C4 C 0.7908(4) 0.2229(3) 0.6252(4) 0.0413(8) Uani 1 1 d . . .
C5 C 0.7604(4) 0.2606(3) 0.5026(4) 0.0439(8) Uani 1 1 d . . .
H5 H 0.8327 0.3313 0.5025 0.050 Uiso 1 1 calc R . .
C6 C 0.6305(4) 0.2008(3) 0.3799(4) 0.0420(8) Uani 1 1 d . . .
C7 C 0.5198(4) 0.0979(3) 0.3805(4) 0.0383(8) Uani 1 1 d . . .
C8 C 0.5539(3) 0.0546(2) 0.5009(3) 0.0364(8) Uani 1 1 d . . .
C9 C 0.8879(6) 0.3314(4) 0.9007(5) 0.0737(13) Uani 1 1 d . . .
H9A H 0.8688 0.4011 0.9070 0.050 Uiso 1 1 calc R . .
H9B H 0.9747 0.3470 0.9836 0.050 Uiso 1 1 calc R . .
H9C H 0.7978 0.2753 0.9087 0.050 Uiso 1 1 calc R . .
C10 C 1.0422(5) 0.3825(4) 0.7372(6) 0.0774(14) Uani 1 1 d . . .
H10A H 1.0777 0.3553 0.6475 0.050 Uiso 1 1 calc R . .
H10B H 1.1275 0.4153 0.8275 0.050 Uiso 1 1 calc R . .
H10C H 1.0006 0.4400 0.7263 0.050 Uiso 1 1 calc R . .
C11 C 0.6921(6) 0.3572(4) 0.2739(6) 0.0720(13) Uani 1 1 d . . .
H11A H 0.6837 0.4079 0.3665 0.050 Uiso 1 1 calc R . .
H11B H 0.6540 0.3762 0.1866 0.050 Uiso 1 1 calc R . .
H11C H 0.7988 0.3654 0.2815 0.050 Uiso 1 1 calc R . .
C12 C 0.6023(6) 0.1659(5) 0.1067(5) 0.0789(14) Uani 1 1 d . . .
H12A H 0.7073 0.1820 0.0983 0.050 Uiso 1 1 calc R . .
H12B H 0.5440 0.1804 0.0252 0.050 Uiso 1 1 calc R . .
H12C H 0.5566 0.0868 0.0983 0.050 Uiso 1 1 calc R . .
N13 N 0.9222(3) 0.2869(3) 0.7527(4) 0.0540(9) Uani 1 1 d . . .
N14 N 0.6010(4) 0.2389(3) 0.2540(3) 0.0506(8) Uani 1 1 d . . .
C21 C 0.3917(5) 0.5500(3) 0.2335(4) 0.0497(9) Uani 1 1 d . . .
H21 H 0.3341 0.5496 0.3107 0.050 Uiso 1 1 calc R . .
C22 C 0.4923(4) 0.6524(3) 0.2358(4) 0.0494(9) Uani 1 1 d . . .
H22 H 0.5036 0.7224 0.3142 0.050 Uiso 1 1 calc R . .
C23 C 0.5794(4) 0.6569(3) 0.1252(4) 0.0416(8) Uani 1 1 d . . .
C24 C 0.6900(4) 0.7623(3) 0.1284(4) 0.0462(9) Uani 1 1 d . . .
C25 C 0.7580(4) 0.7628(3) 0.0060(4) 0.0510(9) Uani 1 1 d . . .
H25 H 0.8286 0.8346 0.0072 0.050 Uiso 1 1 calc R . .
C26 C 0.7289(4) 0.6642(3) -0.1188(4) 0.0452(9) Uani 1 1 d . . .
C27 C 0.6298(4) 0.5567(3) -0.1190(4) 0.0407(8) Uani 1 1 d . . .
C28 C 0.5530(4) 0.5537(3) 0.0011(3) 0.0387(8) Uani 1 1 d . . .
C29 C 0.8100(8) 0.8617(5) 0.3968(6) 0.111(2) Uani 1 1 d . . .
H29A H 0.7773 0.7851 0.4010 0.050 Uiso 1 1 calc R . .
H29B H 0.7916 0.9121 0.4831 0.050 Uiso 1 1 calc R . .
H29C H 0.9186 0.8879 0.4009 0.050 Uiso 1 1 calc R . .
C30 C 0.8086(6) 0.9720(4) 0.2439(7) 0.0807(15) Uani 1 1 d . . .
H30A H 0.9126 0.9768 0.2413 0.050 Uiso 1 1 calc R . .
H30B H 0.8111 1.0325 0.3325 0.050 Uiso 1 1 calc R . .
H30C H 0.7591 0.9800 0.1516 0.050 Uiso 1 1 calc R . .
C31 C 0.9285(6) 0.7714(4) -0.2196(6) 0.0750(13) Uani 1 1 d . . .
H31A H 0.8930 0.8341 -0.2159 0.050 Uiso 1 1 calc R . .
H31B H 0.9778 0.7590 -0.3029 0.050 Uiso 1 1 calc R . .
H31C H 1.0013 0.7896 -0.1237 0.050 Uiso 1 1 calc R . .
C32 C 0.6853(6) 0.6437(4) -0.3890(5) 0.0716(13) Uani 1 1 d . . .
H32A H 0.5910 0.5829 -0.3992 0.050 Uiso 1 1 calc R . .
H32B H 0.7282 0.6209 -0.4747 0.050 Uiso 1 1 calc R . .
H32C H 0.6637 0.7118 -0.3878 0.050 Uiso 1 1 calc R . .
N33 N 0.7228(4) 0.8618(3) 0.2536(4) 0.0601(9) Uani 1 1 d . . .
N34 N 0.7967(4) 0.6674(3) -0.2444(4) 0.0574(9) Uani 1 1 d . . .

loop_
_atom_site_aniso_label
_atom_site_aniso_U_11
_atom_site_aniso_U_22
_atom_site_aniso_U_33
_atom_site_aniso_U_23
_atom_site_aniso_U_13
_atom_site_aniso_U_12
C1 0.0448(19) 0.048(2) 0.0410(18) 0.0207(17) 0.0068(15) 0.0118(16)
C2 0.0433(19) 0.047(2) 0.0407(18) 0.0136(17) 0.0051(15) 0.0098(16)
C3 0.0391(18) 0.0358(17) 0.0368(16) 0.0103(15) 0.0101(14) 0.0085(14)
C4 0.0378(18) 0.0430(19) 0.0404(18) 0.0144(16) 0.0130(14) 0.0090(15)
C5 0.0410(18) 0.0363(17) 0.052(2) 0.0181(16) 0.0158(15) 0.0066(14)
C6 0.0461(19) 0.0431(19) 0.0432(18) 0.0211(16) 0.0166(15) 0.0164(16)
C7 0.0415(18) 0.0357(17) 0.0374(16) 0.0124(15) 0.0125(14) 0.0123(14)
C8 0.0367(17) 0.0352(18) 0.0373(17) 0.0144(15) 0.0126(14) 0.0097(14)
C9 0.072(3) 0.072(3) 0.059(3) 0.016(2) 0.004(2) 0.013(2)
C10 0.049(2) 0.078(3) 0.080(3) 0.030(3) 0.002(2) -0.009(2)
C11 0.073(3) 0.057(2) 0.088(3) 0.045(2) 0.008(2) 0.014(2)
C12 0.083(3) 0.097(4) 0.072(3) 0.049(3) 0.026(3) 0.032(3)
N13 0.0407(17) 0.0518(19) 0.0511(18) 0.0159(16) 0.0020(14) -0.0024(14)
N14 0.0570(19) 0.0466(17) 0.0514(18) 0.0280(15) 0.0139(15) 0.0126(14)
C21 0.055(2) 0.048(2) 0.0476(19) 0.0166(17) 0.0206(17) 0.0176(17)
C22 0.055(2) 0.0427(19) 0.0474(19) 0.0115(17) 0.0133(17) 0.0167(17)
C23 0.0445(19) 0.0402(18) 0.0404(17) 0.0162(15) 0.0095(15) 0.0139(15)
C24 0.054(2) 0.0361(18) 0.0450(19) 0.0151(16) 0.0059(16) 0.0139(16)
C25 0.049(2) 0.046(2) 0.061(2) 0.0276(19) 0.0153(18) 0.0113(16)
C26 0.0446(19) 0.048(2) 0.0443(19) 0.0208(17) 0.0116(15) 0.0131(16)
C27 0.0420(18) 0.0388(18) 0.0415(18) 0.0161(15) 0.0104(15) 0.0125(14)
C28 0.0406(18) 0.0385(18) 0.0360(16) 0.0152(16) 0.0034(14) 0.0137(15)
C29 0.134(6) 0.088(4) 0.093(4) 0.017(3) 0.037(4) 0.025(4)
C30 0.088(3) 0.045(2) 0.103(4) 0.016(3) 0.038(3) 0.017(2)
C31 0.068(3) 0.070(3) 0.085(3) 0.034(3) 0.036(2) 0.008(2)
C32 0.090(3) 0.072(3) 0.055(2) 0.029(2) 0.031(2) 0.020(2)
N33 0.080(2) 0.0390(17) 0.054(2) 0.0134(16) 0.0198(18) 0.0125(16)
N34 0.054(2) 0.055(2) 0.064(2) 0.0282(17) 0.0263(16) 0.0080(16)

loop_
_atom_type_symbol
_atom_type_description
_atom_type_scat_dispersion_real
_atom_type_scat_dispersion_imag
_atom_type_scat_source
C C 0.0033 0.0016 'International Tables Vol C Tables 4.2.6.8 and 6.1.1.4'
H H 0.0000 0.0000 'International Tables Vol C Tables 4.2.6.8 and 6.1.1.4'
N N 0.0061 0.0033 'International Tables Vol C Tables 4.2.6.8 and 6.1.1.4'

loop_
_geom_angle_atom_site_label_1
_geom_angle_atom_site_label_2
_geom_angle_atom_site_label_3
_geom_angle
_geom_angle_site_symmetry_1
_geom_angle_site_symmetry_3
_geom_angle_publ_flag
C2 C1 C7 121.4(3) . 2_656 ?
C1 C2 C3 121.6(3) . . ?
C2 C3 C4 122.8(3) . . ?
C2 C3 C8 119.2(3) . . ?
C4 C3 C8 117.9(3) . . ?
C5 C4 N13 122.2(3) . . ?
C5 C4 C3 119.6(3) . . ?
N13 C4 C3 118.1(3) . . ?
C4 C5 C6 122.8(3) . . ?
C5 C6 N14 122.6(3) . . ?
C5 C6 C7 119.3(3) . . ?
N14 C6 C7 118.1(3) . . ?
C8 C7 C6 118.4(3) . . ?
C8 C7 C1 118.7(3) . 2_656 ?
C6 C7 C1 122.8(3) . 2_656 ?
C7 C8 C3 121.4(3) . . ?
C7 C8 C8 119.4(3) . 2_656 ?
C3 C8 C8 119.2(4) . 2_656 ?
C4 N13 C10 117.5(3) . . ?
C4 N13 C9 115.3(3) . . ?
C10 N13 C9 106.4(3) . . ?
C6 N14 C12 115.7(3) . . ?
C6 N14 C11 116.8(3) . . ?
C12 N14 C11 108.3(4) . . ?
C22 C21 C27 121.8(3) . 2_665 ?
C21 C22 C23 121.0(3) . . ?
C22 C23 C24 122.3(3) . . ?
C22 C23 C28 119.3(3) . . ?
C24 C23 C28 118.4(3) . . ?
C25 C24 N33 122.2(3) . . ?
C25 C24 C23 119.2(3) . . ?
N33 C24 C23 118.6(3) . . ?
C24 C25 C26 123.1(3) . . ?
C25 C26 N34 122.0(3) . . ?
C25 C26 C27 119.0(3) . . ?
N34 C26 C27 118.9(3) . . ?
C28 C27 C26 119.2(3) . . ?
C28 C27 C21 118.3(3) . 2_665 ?
C26 C27 C21 122.4(3) . 2_665 ?
C27 C28 C23 120.7(3) . . ?
C27 C28 C28 120.0(4) . 2_665 ?
C23 C28 C28 119.3(4) . 2_665 ?
C24 N33 C30 119.1(4) . . ?
C24 N33 C29 113.5(4) . . ?
C30 N33 C29 103.4(4) . . ?
C26 N34 C31 116.3(3) . . ?
C26 N34 C32 113.6(3) . . ?
C31 N34 C32 108.3(3) . . ?

loop_
_geom_bond_atom_site_label_1
_geom_bond_atom_site_label_2
_geom_bond_distance
_geom_bond_site_symmetry_2
_geom_bond_publ_flag
C1 C2 1.368(5) . ?
C1 C7 1.427(5) 2_656 ?
C2 C3 1.412(5) . ?
C3 C4 1.422(4) . ?
C3 C8 1.422(4) . ?
C4 C5 1.382(5) . ?
C4 N13 1.420(4) . ?
C5 C6 1.383(5) . ?
C6 N14 1.411(4) . ?
C6 C7 1.421(4) . ?
C7 C8 1.419(4) . ?
C7 C1 1.427(5) 2_656 ?
C8 C8 1.461(6) 2_656 ?
C9 N13 1.461(5) . ?
C10 N13 1.456(5) . ?
C11 N14 1.455(5) . ?
C12 N14 1.440(5) . ?
C21 C22 1.368(5) . ?
C21 C27 1.430(5) 2_665 ?
C22 C23 1.406(5) . ?
C23 C24 1.431(5) . ?
C23 C28 1.433(5) . ?
C24 C25 1.384(5) . ?
C24 N33 1.395(5) . ?
C25 C26 1.392(5) . ?
C26 N34 1.414(5) . ?
C26 C27 1.419(4) . ?
C27 C28 1.417(5) . ?
C27 C21 1.430(5) 2_665 ?
C28 C28 1.436(6) 2_665 ?
C29 N33 1.454(7) . ?
C30 N33 1.446(5) . ?
C31 N34 1.459(5) . ?
C32 N34 1.466(5) . ?
